data_2105344
loop_
_publ_author_name
'Palazzi, M.'
'Jaulmes, S.'

_publ_section_title
;
 Structure du conducteur ionique La O Ag Y
;
_journal_name_full 'Acta Crystallographica B (24,1968-38,1982)'
_journal_page_first 1337
_journal_page_last 1339
_journal_paper_doi 10.1107/S0567740881005876
_journal_volume 37
_journal_year 1981
_chemical_formula_sum 'Ag La O S'
_chemical_name_systematic 'La Ag O S'
_space_group_IT_number 129
_symmetry_space_group_name_Hall '-P 4a 2a'
_symmetry_space_group_name_H-M 'P 4/n m m :2'
_cell_angle_alpha 90
_cell_angle_beta 90
_cell_angle_gamma 90
_cell_formula_units_Z 2
_cell_length_a 4.05
_cell_length_b 4.05
_cell_length_c 9.039
_cell_volume 148.262
_citation_journal_id_ASTM ACBCAR
_cod_data_source_file silver1-2_385.cif
_cod_data_source_block Ag1La1O1S1
_cod_original_cell_volume 148.2622
_cod_original_formula_sum 'Ag1 La1 O1 S1'
_cod_database_code 2105344

loop_
_symmetry_equiv_pos_as_xyz
x,y,z
-y+1/2,x,z
-x+1/2,-y+1/2,z
y,-x+1/2,z
x+1/2,-y,-z
y+1/2,x+1/2,-z
-x,y+1/2,-z
-y,-x,-z
-x,-y,-z
y-1/2,-x,-z
x-1/2,y-1/2,-z
-y,x-1/2,-z
-x-1/2,y,z
-y-1/2,-x-1/2,z
x,-y-1/2,z
y,x,z

loop_
_atom_site_label
_atom_site_type_symbol
_atom_site_fract_x
_atom_site_fract_y
_atom_site_fract_z
_atom_site_occupancy
_atom_site_U_iso_or_equiv
Ag1 Ag+1 0.75 0.25 0.5 1 0.0
O1 O-2 0.75 0.25 0 1 0.0
S1 S-2 0.25 0.25 0.6929 1 0.0
La1 La+3 0.25 0.25 0.1356 1 0.0
